data_4125568
loop_
_publ_author_name
'Campos, Michael P.'
'Hendricks, Mark P.'
'Beecher, Alexander N.'
'Walravens, Willem'
'Swain, Robert A.'
'Cleveland, Gregory T.'
'Hens, Zeger'
'Sfeir, Matthew Y.'
'Owen, Jonathan S.'

_publ_section_title
;
 A Library of Selenourea Precursors to PbSe Nanocrystals with Size
 Distributions near the Homogeneous Limit.
;
_journal_issue 6
_journal_name_full 'Journal of the American Chemical Society'
_journal_page_first 2296
_journal_page_last 2305
_journal_paper_doi 10.1021/jacs.6b11021
_journal_volume 139
_journal_year 2017
_chemical_formula_moiety 'C11 H22 N2 Se'
_chemical_formula_sum 'C11 H22 N2 Se'
_chemical_formula_weight 261.26
_space_group_crystal_system orthorhombic
_space_group_IT_number 29
_space_group_name_Hall 'P 2c -2ac'
_space_group_name_H-M_alt 'P c a 21'
_symmetry_space_group_name_Hall 'P 2c -2ac'
_symmetry_space_group_name_H-M 'P c a 21'
_atom_sites_solution_hydrogens mixed
_atom_sites_solution_primary direct
_audit_creation_date 2015-01-01
_audit_creation_method
;
Olex2 1.2
(compiled 2014.12.23 svn.r3118 for OlexSys, GUI svn.r4975)
;
_cell_angle_alpha 90
_cell_angle_beta 90
_cell_angle_gamma 90
_cell_formula_units_Z 4
_cell_length_a 11.9340(3)
_cell_length_b 9.8566(3)
_cell_length_c 11.2837(3)
_cell_measurement_reflns_used 7209
_cell_measurement_temperature 100(2)
_cell_measurement_theta_max 27.2820
_cell_measurement_theta_min 3.9730
_cell_volume 1327.29(6)
_computing_cell_refinement
;
CrysAlisPro, Agilent Technologies,
Version 1.171.37.34 (release 22-05-2014 CrysAlis171 .NET)
(compiled May 22 2014,16:03:01)
;
_computing_data_collection
;
CrysAlisPro, Agilent Technologies,
Version 1.171.37.34 (release 22-05-2014 CrysAlis171 .NET)
(compiled May 22 2014,16:03:01)
;
_computing_data_reduction
;
CrysAlisPro, Agilent Technologies,
Version 1.171.37.34 (release 22-05-2014 CrysAlis171 .NET)
(compiled May 22 2014,16:03:01)
;
_computing_molecular_graphics 'Olex2 (Dolomanov et al., 2009)'
_computing_publication_material 'Olex2 (Dolomanov et al., 2009)'
_computing_structure_refinement 'ShelXL (Sheldrick, 2008)'
_computing_structure_solution 'ShelXS (Sheldrick, 2008)'
_diffrn_ambient_temperature 100.0
_diffrn_detector 'CCD plate'
_diffrn_detector_area_resol_mean 8.0549
_diffrn_detector_type EosS2
_diffrn_measured_fraction_theta_full 0.998
_diffrn_measured_fraction_theta_max 0.957
_diffrn_measurement_details
;
#__ type_ start__ end____ width___ exp.time_
  1 omega   -2.00   86.00   1.0000   12.0000
omega____ theta____ kappa____ phi______ frames
    -       17.1930   37.0000  -60.0000 88

#__ type_ start__ end____ width___ exp.time_
  2 omega  -20.00   56.00   1.0000   12.0000
omega____ theta____ kappa____ phi______ frames
    -       17.1930  -99.0000   90.0000 76

#__ type_ start__ end____ width___ exp.time_
  3 omega   -2.00   86.00   1.0000   12.0000
omega____ theta____ kappa____ phi______ frames
    -       17.1930   37.0000    0.0000 88

#__ type_ start__ end____ width___ exp.time_
  4 omega  -55.00   -4.00   1.0000   12.0000
omega____ theta____ kappa____ phi______ frames
    -      -14.6148  101.0000  -38.0000 51

#__ type_ start__ end____ width___ exp.time_
  5 omega  -61.00  -13.00   1.0000   12.0000
omega____ theta____ kappa____ phi______ frames
    -      -14.6148  112.0000 -137.0000 48

#__ type_ start__ end____ width___ exp.time_
  6 omega   -2.00   86.00   1.0000   12.0000
omega____ theta____ kappa____ phi______ frames
    -       17.1930   37.0000 -150.0000 88

#__ type_ start__ end____ width___ exp.time_
  7 omega  -50.00   34.00   1.0000   12.0000
omega____ theta____ kappa____ phi______ frames
    -       17.1930  -57.0000 -180.0000 84

#__ type_ start__ end____ width___ exp.time_
  8 omega  -10.00   85.00   1.0000   12.0000
omega____ theta____ kappa____ phi______ frames
    -       17.1930   77.0000   90.0000 95

#__ type_ start__ end____ width___ exp.time_
  9 omega   35.00   89.00   1.0000   12.0000
omega____ theta____ kappa____ phi______ frames
    -       17.1930  178.0000    0.0000 54

#__ type_ start__ end____ width___ exp.time_
 10 omega  -20.00   56.00   1.0000   12.0000
omega____ theta____ kappa____ phi______ frames
    -       17.1930  -99.0000 -180.0000 76

#__ type_ start__ end____ width___ exp.time_
 11 omega    0.00   63.00   1.0000   12.0000
omega____ theta____ kappa____ phi______ frames
    -       17.1930   57.0000    0.0000 63

#__ type_ start__ end____ width___ exp.time_
 12 omega   35.00   89.00   1.0000   12.0000
omega____ theta____ kappa____ phi______ frames
    -       17.1930  178.0000   60.0000 54
;
_diffrn_measurement_device 'four-circle diffractometer'
_diffrn_measurement_device_type 'SuperNova, Dual, Cu at zero, EosS2'
_diffrn_measurement_method '\w scans'
_diffrn_orient_matrix_UB_11 0.0115220000
_diffrn_orient_matrix_UB_12 -0.0705870000
_diffrn_orient_matrix_UB_13 0.0004224000
_diffrn_orient_matrix_UB_21 0.0175080000
_diffrn_orient_matrix_UB_22 0.0046904000
_diffrn_orient_matrix_UB_23 0.0599589000
_diffrn_orient_matrix_UB_31 -0.0556220000
_diffrn_orient_matrix_UB_32 -0.0131459000
_diffrn_orient_matrix_UB_33 0.0188817000
_diffrn_radiation_monochromator mirror
_diffrn_radiation_probe x-ray
_diffrn_radiation_type MoK\a
_diffrn_radiation_wavelength 0.71073
_diffrn_reflns_av_R_equivalents 0.0689
_diffrn_reflns_av_unetI/netI 0.0486
_diffrn_reflns_Laue_measured_fraction_full 0.998
_diffrn_reflns_Laue_measured_fraction_max 0.957
_diffrn_reflns_limit_h_max 16
_diffrn_reflns_limit_h_min -15
_diffrn_reflns_limit_k_max 13
_diffrn_reflns_limit_k_min -13
_diffrn_reflns_limit_l_max 15
_diffrn_reflns_limit_l_min -14
_diffrn_reflns_number 24645
_diffrn_reflns_point_group_measured_fraction_full 0.998
_diffrn_reflns_point_group_measured_fraction_max 0.921
_diffrn_reflns_theta_full 25.242
_diffrn_reflns_theta_max 29.524
_diffrn_reflns_theta_min 3.414
_diffrn_source 'SuperNova (Mo) X-ray Source'
_exptl_absorpt_coefficient_mu 2.800
_exptl_absorpt_correction_T_max 0.926
_exptl_absorpt_correction_T_min 0.448
_exptl_absorpt_correction_type analytical
_exptl_absorpt_process_details
;
CrysAlisPro, Agilent Technologies,
Version 1.171.37.34 (release 22-05-2014 CrysAlis171 .NET)
(compiled May 22 2014,16:03:01)
Analytical numeric absorption correction using a multifaceted crystal
            model based on expressions derived by R.C. Clark & J.S. Reid.
(Clark, R. C. & Reid, J. S. (1995). Acta Cryst. A51, 887-897)
Empirical absorption correction using spherical harmonics,
 implemented in SCALE3 ABSPACK scaling algorithm.
;
_exptl_crystal_density_diffrn 1.307
_exptl_crystal_description
;
;
_exptl_crystal_F_000 544
_exptl_crystal_size_max 0.4621
_exptl_crystal_size_mid 0.0808
_exptl_crystal_size_min 0.0356
_refine_diff_density_max 0.363
_refine_diff_density_min -0.428
_refine_diff_density_rms 0.072
_refine_ls_abs_structure_details
;
 Flack x determined using 1137 quotients [(I+)-(I-)]/[(I+)+(I-)]
 (Parsons, Flack and Wagner, Acta Cryst. B69 (2013) 249-259).
;
_refine_ls_abs_structure_Flack 0.011(9)
_refine_ls_extinction_method none
_refine_ls_goodness_of_fit_ref 1.080
_refine_ls_hydrogen_treatment mixed
_refine_ls_matrix_type full
_refine_ls_number_parameters 132
_refine_ls_number_reflns 3424
_refine_ls_number_restraints 2
_refine_ls_restrained_S_all 1.079
_refine_ls_R_factor_all 0.0457
_refine_ls_R_factor_gt 0.0344
_refine_ls_shift/su_max 0.000
_refine_ls_shift/su_mean 0.000
_refine_ls_structure_factor_coef Fsqd
_refine_ls_weighting_details 'w=1/[\s^2^(Fo^2^)+(0.0170P)^2^+0.4560P] where P=(Fo^2^+2Fc^2^)/3'
_refine_ls_weighting_scheme calc
_refine_ls_wR_factor_gt 0.0583
_refine_ls_wR_factor_ref 0.0616
_reflns_Friedel_coverage 0.835
_reflns_Friedel_fraction_full 0.999
_reflns_Friedel_fraction_max 0.882
_reflns_number_gt 2926
_reflns_number_total 3424
_reflns_threshold_expression 'I > 2\s(I)'
_cod_data_source_file 17.cif
_cod_data_source_block wcorr
_cod_depositor_comments 'Adding full bibliography for 4125565--4125579.cif.'
_cod_original_cell_volume 1327.29(7)
_cod_database_code 4125568
_chemical_oxdiff_formula 'C44 H88 N8 Se4'
_chemical_oxdiff_usercomment 'Big, flat needle'
_shelx_space_group_comment
;
The symmetry employed for this shelxl refinement is uniquely defined
by the following loop, which should always be used as a source of
symmetry information in preference to the above space-group names.
They are only intended as comments.
;
_reflns_odcompleteness_completeness 99.56
_reflns_odcompleteness_iscentric 1
_reflns_odcompleteness_theta 26.32
_olex2_refinement_description
;
1. Fixed Uiso
 At 1.2 times of:
  All C(H) groups, All C(H,H) groups, All N(H) groups
 At 1.5 times of:
  All C(H,H,H) groups
2. Restrained distances
 N10-H10
 0.88 with sigma of 0.02
3.a Ternary CH refined with riding coordinates:
 C11(H11)
3.b Secondary CH2 refined with riding coordinates:
 C4(H4A,H4B), C6(H6A,H6B), C12(H12A,H12B), C13(H13A,H13B), C14(H14A,H14B),
 C15(H15A,H15B), C16(H16A,H16B)
3.c Idealised Me refined as rotating group:
 C5(H5A,H5B,H5C), C7(H7A,H7B,H7C)
;
_shelx_shelxl_version_number 2014/7
_olex2_submission_special_instructions 'No special instructions were received'

loop_
_space_group_symop_operation_xyz
'x, y, z'
'-x, -y, z+1/2'
'-x+1/2, y, z+1/2'
'x+1/2, -y, z'

loop_
_atom_site_label
_atom_site_type_symbol
_atom_site_fract_x
_atom_site_fract_y
_atom_site_fract_z
_atom_site_U_iso_or_equiv
_atom_site_adp_type
_atom_site_occupancy
_atom_site_site_symmetry_order
_atom_site_calc_flag
_atom_site_refinement_flags_posn
Se1 Se 0.62708(2) 0.33634(3) 0.74465(7) 0.01773(10) Uani 1 1 d .
C2 C 0.7219(3) 0.3798(4) 0.6181(3) 0.0134(7) Uani 1 1 d .
N3 N 0.8034(2) 0.4722(3) 0.6297(3) 0.0150(6) Uani 1 1 d .
C4 C 0.8203(3) 0.5510(3) 0.7393(5) 0.0206(7) Uani 1 1 d .
H4A H 0.9012 0.5695 0.7496 0.025 Uiso 1 1 calc R
H4B H 0.7948 0.4966 0.8079 0.025 Uiso 1 1 calc R
C5 C 0.7573(4) 0.6831(4) 0.7369(7) 0.0406(12) Uani 1 1 d .
H5A H 0.7782 0.7343 0.6659 0.061 Uiso 1 1 calc GR
H5B H 0.7761 0.7361 0.8077 0.061 Uiso 1 1 calc GR
H5C H 0.6766 0.6650 0.7357 0.061 Uiso 1 1 calc GR
C6 C 0.8855(3) 0.5014(4) 0.5353(3) 0.0198(9) Uani 1 1 d .
H6A H 0.9175 0.5930 0.5478 0.024 Uiso 1 1 calc R
H6B H 0.8471 0.5009 0.4576 0.024 Uiso 1 1 calc R
C7 C 0.9788(3) 0.3981(4) 0.5343(4) 0.0235(9) Uani 1 1 d .
H7A H 1.0344 0.4233 0.4742 0.035 Uiso 1 1 calc GR
H7B H 0.9480 0.3084 0.5156 0.035 Uiso 1 1 calc GR
H7C H 1.0147 0.3954 0.6123 0.035 Uiso 1 1 calc GR
N10 N 0.7093(3) 0.3188(3) 0.5138(3) 0.0164(7) Uani 1 1 d D
H10 H 0.757(3) 0.332(4) 0.456(3) 0.020 Uiso 1 1 d DR
C11 C 0.6314(3) 0.2071(4) 0.4886(4) 0.0191(8) Uani 1 1 d .
H11 H 0.5709 0.2088 0.5499 0.023 Uiso 1 1 calc R
C12 C 0.6913(4) 0.0715(4) 0.4972(4) 0.0280(10) Uani 1 1 d .
H12A H 0.7229 0.0604 0.5777 0.034 Uiso 1 1 calc R
H12B H 0.7539 0.0690 0.4397 0.034 Uiso 1 1 calc R
C13 C 0.6097(4) -0.0449(5) 0.4711(5) 0.0399(12) Uani 1 1 d .
H13A H 0.6505 -0.1323 0.4734 0.048 Uiso 1 1 calc R
H13B H 0.5508 -0.0473 0.5329 0.048 Uiso 1 1 calc R
C14 C 0.5559(4) -0.0270(5) 0.3505(4) 0.0367(12) Uani 1 1 d .
H14A H 0.6142 -0.0328 0.2883 0.044 Uiso 1 1 calc R
H14B H 0.5013 -0.1010 0.3369 0.044 Uiso 1 1 calc R
C15 C 0.4966(4) 0.1085(4) 0.3415(4) 0.0295(10) Uani 1 1 d .
H15A H 0.4335 0.1109 0.3984 0.035 Uiso 1 1 calc R
H15B H 0.4655 0.1193 0.2607 0.035 Uiso 1 1 calc R
C16 C 0.5771(3) 0.2261(4) 0.3679(4) 0.0207(9) Uani 1 1 d .
H16A H 0.6358 0.2300 0.3060 0.025 Uiso 1 1 calc R
H16B H 0.5355 0.3129 0.3665 0.025 Uiso 1 1 calc R

loop_
_atom_site_aniso_label
_atom_site_aniso_U_11
_atom_site_aniso_U_22
_atom_site_aniso_U_33
_atom_site_aniso_U_23
_atom_site_aniso_U_13
_atom_site_aniso_U_12
Se1 0.01362(15) 0.02943(18) 0.01013(15) -0.0005(3) 0.0010(2) -0.00285(14)
C2 0.0106(18) 0.0179(19) 0.0117(18) 0.0034(15) 0.0004(15) 0.0017(13)
N3 0.0146(15) 0.0220(17) 0.0083(15) -0.0019(14) 0.0013(13) -0.0038(12)
C4 0.0155(15) 0.034(2) 0.0129(18) -0.006(2) -0.002(2) -0.0057(13)
C5 0.043(2) 0.035(2) 0.044(3) -0.022(3) -0.003(4) -0.0019(19)
C6 0.020(2) 0.027(2) 0.0124(19) -0.0018(16) -0.0016(17) -0.0085(16)
C7 0.017(2) 0.036(3) 0.017(2) -0.0054(19) -0.0006(17) 0.0005(17)
N10 0.0170(16) 0.0228(18) 0.0095(17) -0.0026(13) 0.0028(13) -0.0065(13)
C11 0.0188(19) 0.023(2) 0.015(2) -0.0064(16) 0.0004(17) -0.0069(16)
C12 0.036(2) 0.020(2) 0.028(3) -0.0003(19) -0.010(2) -0.0005(18)
C13 0.058(3) 0.021(2) 0.040(3) -0.001(2) -0.004(3) -0.009(2)
C14 0.047(3) 0.027(3) 0.036(3) -0.013(2) -0.005(2) -0.011(2)
C15 0.027(2) 0.032(2) 0.030(3) -0.012(2) -0.006(2) -0.0087(19)
C16 0.018(2) 0.022(2) 0.021(2) -0.0036(18) -0.0031(17) -0.0024(16)

loop_
_atom_type_symbol
_atom_type_description
_atom_type_scat_dispersion_real
_atom_type_scat_dispersion_imag
_atom_type_scat_source
C C 0.0033 0.0016 'International Tables Vol C Tables 4.2.6.8 and 6.1.1.4'
H H 0.0000 0.0000 'International Tables Vol C Tables 4.2.6.8 and 6.1.1.4'
N N 0.0061 0.0033 'International Tables Vol C Tables 4.2.6.8 and 6.1.1.4'
Se Se -0.0929 2.2259 'International Tables Vol C Tables 4.2.6.8 and 6.1.1.4'

loop_
_exptl_crystal_face_index_h
_exptl_crystal_face_index_k
_exptl_crystal_face_index_l
_exptl_crystal_face_perp_dist
_exptl_oxdiff_crystal_face_indexfrac_h
_exptl_oxdiff_crystal_face_indexfrac_k
_exptl_oxdiff_crystal_face_indexfrac_l
_exptl_oxdiff_crystal_face_x
_exptl_oxdiff_crystal_face_y
_exptl_oxdiff_crystal_face_z
-16 -3 1 0.0392 -16.4155 -2.9564 0.8451 0.0199 -0.2506 0.9679
16 3 0 0.0337 16.4245 3.0058 -0.1943 -0.0230 0.2900 -0.9567
4 -13 1 0.0076 3.7886 -13.4963 1.2625 0.9969 0.0787 -0.0095
16 0 -4 0.1014 16.1647 -0.4327 -4.3986 0.2149 0.0172 -0.9765
-2 14 -2 0.0210 -2.3502 13.6827 -1.6924 -0.9936 -0.0784 -0.0811
9 5 12 0.1370 8.9515 5.3212 11.9988 -0.2674 0.9011 -0.3413
-4 3 15 0.1734 -3.7279 3.0700 15.1106 -0.2533 0.8551 0.4523
1 2 -16 0.2749 0.5445 1.7255 -15.7781 -0.1222 -0.9284 -0.3509
-14 -1 -8 0.1375 -14.3517 -1.0055 -8.2039 -0.0978 -0.7479 0.6566
-12 9 -1 0.0385 -12.0206 9.0158 -0.9677 -0.7753 -0.2262 0.5318

loop_
_geom_angle_atom_site_label_1
_geom_angle_atom_site_label_2
_geom_angle_atom_site_label_3
_geom_angle
N3 C2 Se1 121.4(3)
N10 C2 Se1 120.2(3)
N10 C2 N3 118.4(3)
C2 N3 C4 122.7(3)
C2 N3 C6 123.0(3)
C4 N3 C6 114.3(3)
N3 C4 C5 111.9(5)
N3 C6 C7 111.4(3)
C2 N10 C11 125.6(3)
N10 C11 C12 110.5(3)
N10 C11 C16 110.5(3)
C12 C11 C16 111.5(3)
C11 C12 C13 110.3(3)
C14 C13 C12 110.7(4)
C15 C14 C13 111.2(4)
C14 C15 C16 111.1(4)
C11 C16 C15 110.3(4)

loop_
_geom_bond_atom_site_label_1
_geom_bond_atom_site_label_2
_geom_bond_distance
Se1 C2 1.872(4)
C2 N3 1.338(4)
C2 N10 1.331(5)
N3 C4 1.474(6)
N3 C6 1.475(5)
C4 C5 1.504(5)
C6 C7 1.510(5)
N10 C11 1.469(5)
C11 C12 1.518(5)
C11 C16 1.520(6)
C12 C13 1.533(6)
C13 C14 1.515(7)
C14 C15 1.514(6)
C15 C16 1.535(5)
